data_4301181
loop_
_publ_author_name
'Daniel Fortin'
'S\'ebastien Cl\'ement'
'Karl Gagnon'
'Jean-Fran\,cois B\'erub\'e'
'Michael P. Stewart'
'William E. Geiger'
'Pierre D. Harvey'

_publ_section_title
;
Conjugated Organometallic Polymer Containing a Redox-Active Center
;
_journal_name_full 'Inorganic Chemistry'
_journal_page_first 446
_journal_page_last 454
_journal_paper_doi 10.1021/ic800857v
_journal_volume 48
_journal_year 2009
_chemical_formula_sum 'C21 H25 N O Si'
_chemical_formula_weight 335.51
_chemical_name_systematic
;
 ?
;
_space_group_IT_number 14
_symmetry_cell_setting monoclinic
_symmetry_space_group_name_Hall '-P 2yn'
_symmetry_space_group_name_H-M 'P 1 21/n 1'
_atom_sites_solution_hydrogens geom
_atom_sites_solution_primary direct
_atom_sites_solution_secondary difmap
_audit_conform_dict_location ftp://ftp.iucr.org/pub/cif_core.dic
_audit_conform_dict_name cif_core.dic
_audit_conform_dict_version 2.3
_audit_creation_date 2006-02-16T11:37:09-00:00
_audit_creation_method 'WinGX routine CIF_UPDATE'
_cell_angle_alpha 90
_cell_angle_beta 112.89(5)
_cell_angle_gamma 90
_cell_formula_units_Z 4
_cell_length_a 13.082(8)
_cell_length_b 11.225(4)
_cell_length_c 14.297(9)
_cell_measurement_reflns_used 20
_cell_measurement_temperature 198(2)
_cell_measurement_theta_max 35
_cell_measurement_theta_min 30
_cell_volume 1934(2)
_computing_structure_refinement 'SHELXL-97 (Sheldrick, 1997)'
_diffrn_ambient_temperature 198(2)
_diffrn_measured_fraction_theta_full 0.849
_diffrn_measured_fraction_theta_max 0.849
_diffrn_measurement_device_type CAD4
_diffrn_measurement_method omega
_diffrn_radiation_monochromator graphite
_diffrn_radiation_type CuK\a
_diffrn_radiation_wavelength 1.54176
_diffrn_reflns_av_R_equivalents 0
_diffrn_reflns_av_unetI/netI 0.0566
_diffrn_reflns_limit_h_max 14
_diffrn_reflns_limit_h_min -15
_diffrn_reflns_limit_k_max 13
_diffrn_reflns_limit_k_min 0
_diffrn_reflns_limit_l_max 17
_diffrn_reflns_limit_l_min 0
_diffrn_reflns_number 3106
_diffrn_reflns_theta_full 69.95
_diffrn_reflns_theta_max 69.95
_diffrn_reflns_theta_min 3.89
_diffrn_standards_decay_% 0
_diffrn_standards_interval_count 100
_diffrn_standards_number 1
_exptl_absorpt_coefficient_mu 1.107
_exptl_absorpt_correction_T_max 0.8516
_exptl_absorpt_correction_T_min 0.6659
_exptl_absorpt_correction_type empirical
_exptl_absorpt_process_details 'psi scan'
_exptl_crystal_colour Red
_exptl_crystal_density_diffrn 1.152
_exptl_crystal_density_method 'not measured'
_exptl_crystal_description Prism
_exptl_crystal_F_000 720
_exptl_crystal_size_max 0.4
_exptl_crystal_size_mid 0.3
_exptl_crystal_size_min 0.15
_refine_diff_density_max 0.231
_refine_diff_density_min -0.347
_refine_diff_density_rms 0.061
_refine_ls_extinction_coef 0.0059(11)
_refine_ls_extinction_expression Fc^*^=kFc[1+0.001xFc^2^\l^3^/sin(2\q)]^-1/4^
_refine_ls_extinction_method SHELXL
_refine_ls_goodness_of_fit_ref 0.907
_refine_ls_hydrogen_treatment none
_refine_ls_matrix_type full
_refine_ls_number_parameters 225
_refine_ls_number_reflns 3106
_refine_ls_number_restraints 0
_refine_ls_restrained_S_all 0.907
_refine_ls_R_factor_all 0.1892
_refine_ls_R_factor_gt 0.0891
_refine_ls_shift/su_max 0
_refine_ls_shift/su_mean 0
_refine_ls_structure_factor_coef Fsqd
_refine_ls_weighting_details 'calc w=1/[\s^2^(Fo^2^)+(0.1769P)^2^+0.0000P] where P=(Fo^2^+2Fc^2^)/3'
_refine_ls_weighting_scheme calc
_refine_ls_wR_factor_gt 0.2331
_refine_ls_wR_factor_ref 0.2923
_reflns_number_gt 1303
_reflns_number_total 3106
_reflns_threshold_expression >2sigma(I)
_cod_data_source_file ic800857v_si_001_2.cif
_cod_data_source_block orthotetram
_cod_depositor_comments
;
The following automatic conversions were performed:
'_symmetry_cell_setting' value 'Monoclinic' changed to 'monoclinic'
according to '/home/saulius/struct/CIF-dictionaries/cif_core.dic'
dictionary named 'cif_core.dic' version 2.4.1 from
2010-06-29.

'_exptl_absorpt_correction_type' value 'Empirical' changed to
'empirical' according to
'/home/saulius/struct/CIF-dictionaries/cif_core.dic' dictionary named
'cif_core.dic' version 2.4.1 from 2010-06-29.

Automatic conversion script
Id: cif_fix_enum 1527 2010-12-29 10:47:43Z saulius 
;
_cod_original_cell_volume 1934.2(18)
_cod_original_sg_symbol_H-M 'P 21/n'
_cod_database_code 4301181

loop_
_symmetry_equiv_pos_as_xyz
'x, y, z'
'-x+1/2, y+1/2, -z+1/2'
'-x, -y, -z'
'x-1/2, -y-1/2, z-1/2'

loop_
_atom_site_label
_atom_site_type_symbol
_atom_site_fract_x
_atom_site_fract_y
_atom_site_fract_z
_atom_site_U_iso_or_equiv
_atom_site_adp_type
_atom_site_occupancy
_atom_site_symmetry_multiplicity
_atom_site_calc_flag
_atom_site_refinement_flags
_atom_site_disorder_assembly
_atom_site_disorder_group
Si1 Si 0.83201(14) 0.95051(14) 0.02460(11) 0.0793(6) Uani 1 1 d . . .
C12 C 0.9678(5) 1.1301(5) 0.3420(4) 0.0699(14) Uani 1 1 d . . .
C17 C 0.9016(5) 1.0345(5) 0.3615(4) 0.0789(16) Uani 1 1 d . . .
N1 N 0.9186(4) 1.2288(4) 0.3085(3) 0.0764(12) Uani 1 1 d . . .
C13 C 1.0840(4) 1.1008(5) 0.3560(4) 0.0736(14) Uani 1 1 d . . .
O1 O 1.0712(3) 0.7870(4) 0.3802(3) 0.0975(13) Uani 1 1 d . . .
C1 C 0.8004(5) 0.9525(5) -0.1124(4) 0.0798(16) Uani 1 1 d . . .
H1A H 0.7627 1.0252 -0.1413 0.12 Uiso 1 1 calc R . .
H1B H 0.7538 0.8859 -0.1442 0.12 Uiso 1 1 calc R . .
H1C H 0.8682 0.9474 -0.1234 0.12 Uiso 1 1 calc R . .
C11 C 0.9573(4) 1.3208(5) 0.2617(4) 0.0693(14) Uani 1 1 d . . .
C6 C 0.9578(4) 1.3031(5) 0.1644(4) 0.0709(14) Uani 1 1 d . . .
C15 C 1.0403(5) 0.8896(5) 0.3714(4) 0.0741(15) Uani 1 1 d . . .
C14 C 1.1161(4) 0.9848(5) 0.3673(4) 0.0734(15) Uani 1 1 d . . .
C3 C 0.9282(5) 0.8293(5) 0.0878(4) 0.0836(16) Uani 1 1 d . . .
H3A H 0.9937 0.8361 0.0733 0.125 Uiso 1 1 calc R . .
H3B H 0.893 0.7541 0.0633 0.125 Uiso 1 1 calc R . .
H3C H 0.9481 0.8342 0.1597 0.125 Uiso 1 1 calc R . .
C4 C 0.8929(5) 1.0923(6) 0.0774(4) 0.0818(16) Uani 1 1 d . . .
C5 C 0.9243(4) 1.1900(6) 0.1158(4) 0.0794(16) Uani 1 1 d . . .
C19 C 1.2312(5) 0.9432(5) 0.3806(5) 0.0901(18) Uani 1 1 d . . .
H19A H 1.2252 0.8806 0.333 0.135 Uiso 1 1 calc R . .
H19B H 1.2695 0.9141 0.4484 0.135 Uiso 1 1 calc R . .
H19C H 1.2718 1.0087 0.3686 0.135 Uiso 1 1 calc R . .
C20 C 0.8653(5) 0.8201(5) 0.3819(5) 0.0953(19) Uani 1 1 d . . .
H20A H 0.7894 0.8441 0.3621 0.143 Uiso 1 1 calc R . .
H20B H 0.8939 0.7939 0.4513 0.143 Uiso 1 1 calc R . .
H20C H 0.8696 0.7561 0.3391 0.143 Uiso 1 1 calc R . .
C10 C 0.9785(5) 1.4337(6) 0.3084(4) 0.0831(17) Uani 1 1 d . . .
H10 H 0.9745 1.4462 0.3712 0.1 Uiso 1 1 calc R . .
C16 C 0.9333(5) 0.9247(6) 0.3712(4) 0.0833(17) Uani 1 1 d . . .
C18 C 1.1668(4) 1.1997(5) 0.3620(4) 0.0789(15) Uani 1 1 d . . .
H18A H 1.1702 1.2101 0.2967 0.118 Uiso 1 1 calc R . .
H18B H 1.2389 1.1783 0.4108 0.118 Uiso 1 1 calc R . .
H18C H 1.1433 1.2727 0.3824 0.118 Uiso 1 1 calc R . .
C9 C 1.0056(5) 1.5258(6) 0.2568(5) 0.0867(18) Uani 1 1 d . . .
H9 H 1.0205 1.6008 0.2868 0.104 Uiso 1 1 calc R . .
C7 C 0.9833(5) 1.3997(5) 0.1181(4) 0.0818(16) Uani 1 1 d . . .
H7 H 0.9817 1.3901 0.053 0.098 Uiso 1 1 calc R . .
C8 C 1.0111(5) 1.5108(6) 0.1637(4) 0.0828(16) Uani 1 1 d . . .
H8 H 1.0327 1.5728 0.1323 0.099 Uiso 1 1 calc R . .
C21 C 0.7909(5) 1.0767(5) 0.3581(4) 0.0907(18) Uani 1 1 d . . .
H21A H 0.7535 1.0121 0.3753 0.136 Uiso 1 1 calc R . .
H21B H 0.7466 1.1045 0.2909 0.136 Uiso 1 1 calc R . .
H21C H 0.802 1.1405 0.4057 0.136 Uiso 1 1 calc R . .
C2 C 0.7033(5) 0.9385(6) 0.0511(4) 0.098(2) Uani 1 1 d . . .
H2A H 0.723 0.9355 0.1231 0.147 Uiso 1 1 calc R . .
H2B H 0.6639 0.8673 0.0204 0.147 Uiso 1 1 calc R . .
H2C H 0.657 1.0066 0.0234 0.147 Uiso 1 1 calc R . .

loop_
_atom_site_aniso_label
_atom_site_aniso_U_11
_atom_site_aniso_U_22
_atom_site_aniso_U_33
_atom_site_aniso_U_23
_atom_site_aniso_U_13
_atom_site_aniso_U_12
Si1 0.0866(11) 0.0799(11) 0.0661(9) -0.0036(7) 0.0239(7) -0.0034(8)
C12 0.073(3) 0.070(3) 0.059(3) 0.002(2) 0.016(2) -0.002(3)
C17 0.076(4) 0.089(4) 0.059(3) 0.009(3) 0.013(2) 0.024(3)
N1 0.081(3) 0.085(3) 0.063(2) 0.005(2) 0.027(2) 0.000(3)
C13 0.062(3) 0.100(4) 0.056(3) 0.003(3) 0.020(2) -0.002(3)
O1 0.091(3) 0.094(3) 0.097(3) 0.005(2) 0.025(2) 0.005(2)
C1 0.072(3) 0.098(4) 0.062(3) -0.017(3) 0.018(2) 0.009(3)
C11 0.068(3) 0.075(3) 0.067(3) -0.004(3) 0.029(2) 0.007(3)
C6 0.069(3) 0.079(3) 0.064(3) 0.007(3) 0.026(2) 0.001(3)
C15 0.089(4) 0.063(3) 0.060(3) 0.005(2) 0.018(3) -0.008(3)
C14 0.065(3) 0.078(3) 0.071(3) 0.015(3) 0.020(2) 0.010(3)
C3 0.082(4) 0.097(4) 0.068(3) 0.006(3) 0.026(3) 0.003(3)
C4 0.080(4) 0.110(5) 0.062(3) -0.002(3) 0.035(3) 0.005(3)
C5 0.068(3) 0.105(4) 0.064(3) 0.002(3) 0.025(3) 0.003(3)
C19 0.080(4) 0.111(5) 0.085(4) 0.014(3) 0.038(3) 0.015(4)
C20 0.102(4) 0.083(4) 0.087(4) 0.006(3) 0.021(3) -0.018(3)
C10 0.067(3) 0.102(4) 0.073(3) -0.008(3) 0.019(3) 0.004(3)
C16 0.081(4) 0.109(5) 0.064(3) -0.006(3) 0.032(3) -0.015(4)
C18 0.054(3) 0.098(4) 0.088(4) 0.009(3) 0.032(3) -0.002(3)
C9 0.088(4) 0.088(4) 0.081(4) -0.013(3) 0.030(3) 0.007(3)
C7 0.078(4) 0.097(4) 0.068(3) 0.003(3) 0.026(3) 0.004(3)
C8 0.073(4) 0.105(4) 0.073(3) -0.004(3) 0.032(3) -0.004(3)
C21 0.089(4) 0.109(4) 0.080(4) -0.001(3) 0.039(3) -0.011(4)
C2 0.109(5) 0.116(5) 0.081(4) -0.009(3) 0.049(4) -0.022(4)

loop_
_atom_type_symbol
_atom_type_description
_atom_type_scat_dispersion_real
_atom_type_scat_dispersion_imag
_atom_type_scat_source
C C 0.0181 0.0091 'International Tables Vol C Tables 4.2.6.8 and 6.1.1.4'
H H 0 0 'International Tables Vol C Tables 4.2.6.8 and 6.1.1.4'
N N 0.0311 0.018 'International Tables Vol C Tables 4.2.6.8 and 6.1.1.4'
O O 0.0492 0.0322 'International Tables Vol C Tables 4.2.6.8 and 6.1.1.4'
Si Si 0.2541 0.3302 'International Tables Vol C Tables 4.2.6.8 and 6.1.1.4'

loop_
_geom_angle_atom_site_label_1
_geom_angle_atom_site_label_2
_geom_angle_atom_site_label_3
_geom_angle
_geom_angle_site_symmetry_1
_geom_angle_site_symmetry_3
_geom_angle_publ_flag
C4 Si1 C3 109.9(3) . . ?
C4 Si1 C1 108.3(3) . . ?
C3 Si1 C1 111.1(3) . . ?
C4 Si1 C2 105.3(3) . . ?
C3 Si1 C2 110.3(3) . . ?
C1 Si1 C2 111.7(3) . . ?
N1 C12 C17 117.1(5) . . ?
N1 C12 C13 125.5(5) . . ?
C17 C12 C13 117.2(5) . . ?
C16 C17 C12 121.9(6) . . ?
C16 C17 C21 124.6(6) . . ?
C12 C17 C21 113.2(5) . . ?
C12 N1 C11 125.8(5) . . ?
C14 C13 C12 118.7(5) . . ?
C14 C13 C18 120.6(5) . . ?
C12 C13 C18 120.6(5) . . ?
C6 C11 C10 121.3(5) . . ?
C6 C11 N1 120.0(5) . . ?
C10 C11 N1 118.0(5) . . ?
C7 C6 C11 117.3(5) . . ?
C7 C6 C5 123.4(5) . . ?
C11 C6 C5 119.1(5) . . ?
O1 C15 C16 122.7(6) . . ?
O1 C15 C14 119.4(6) . . ?
C16 C15 C14 117.8(5) . . ?
C13 C14 C15 121.2(5) . . ?
C13 C14 C19 123.8(5) . . ?
C15 C14 C19 115.0(5) . . ?
C5 C4 Si1 173.0(6) . . ?
C4 C5 C6 176.8(6) . . ?
C9 C10 C11 117.4(6) . . ?
C17 C16 C15 121.8(6) . . ?
C17 C16 C20 125.1(6) . . ?
C15 C16 C20 113.1(6) . . ?
C8 C9 C10 122.9(6) . . ?
C6 C7 C8 123.4(5) . . ?
C9 C8 C7 117.6(6) . . ?

loop_
_geom_bond_atom_site_label_1
_geom_bond_atom_site_label_2
_geom_bond_distance
_geom_bond_site_symmetry_2
_geom_bond_publ_flag
Si1 C4 1.808(6) . ?
Si1 C3 1.835(5) . ?
Si1 C1 1.838(5) . ?
Si1 C2 1.868(6) . ?
C12 N1 1.277(6) . ?
C12 C17 1.472(8) . ?
C12 C13 1.491(8) . ?
C17 C16 1.291(8) . ?
C17 C21 1.506(8) . ?
N1 C11 1.427(7) . ?
C13 C14 1.358(7) . ?
C13 C18 1.530(7) . ?
O1 C15 1.210(6) . ?
C11 C6 1.407(7) . ?
C11 C10 1.408(7) . ?
C6 C7 1.377(7) . ?
C6 C5 1.432(7) . ?
C15 C16 1.454(8) . ?
C15 C14 1.474(7) . ?
C14 C19 1.515(8) . ?
C4 C5 1.224(8) . ?
C20 C16 1.516(7) . ?
C10 C9 1.394(8) . ?
C9 C8 1.370(8) . ?
C7 C8 1.388(8) . ?

loop_
_geom_torsion_atom_site_label_1
_geom_torsion_atom_site_label_2
_geom_torsion_atom_site_label_3
_geom_torsion_atom_site_label_4
_geom_torsion
_geom_torsion_site_symmetry_1
_geom_torsion_site_symmetry_2
_geom_torsion_site_symmetry_3
_geom_torsion_site_symmetry_4
_geom_torsion_publ_flag
N1 C12 C17 C16 162.8(5) . . . . ?
C13 C12 C17 C16 -13.0(8) . . . . ?
N1 C12 C17 C21 -11.4(7) . . . . ?
C13 C12 C17 C21 172.8(4) . . . . ?
C17 C12 N1 C11 -163.6(5) . . . . ?
C13 C12 N1 C11 11.8(8) . . . . ?
N1 C12 C13 C14 -163.5(5) . . . . ?
C17 C12 C13 C14 11.8(7) . . . . ?
N1 C12 C13 C18 19.1(7) . . . . ?
C17 C12 C13 C18 -165.5(5) . . . . ?
C12 N1 C11 C6 70.1(7) . . . . ?
C12 N1 C11 C10 -119.3(6) . . . . ?
C10 C11 C6 C7 2.1(7) . . . . ?
N1 C11 C6 C7 172.4(5) . . . . ?
C10 C11 C6 C5 -173.4(5) . . . . ?
N1 C11 C6 C5 -3.1(7) . . . . ?
C12 C13 C14 C15 -3.3(8) . . . . ?
C18 C13 C14 C15 174.1(5) . . . . ?
C12 C13 C14 C19 179.1(5) . . . . ?
C18 C13 C14 C19 -3.5(8) . . . . ?
O1 C15 C14 C13 179.0(5) . . . . ?
C16 C15 C14 C13 -4.9(8) . . . . ?
O1 C15 C14 C19 -3.2(8) . . . . ?
C16 C15 C14 C19 172.9(5) . . . . ?
C3 Si1 C4 C5 -121(4) . . . . ?
C1 Si1 C4 C5 117(4) . . . . ?
C2 Si1 C4 C5 -3(4) . . . . ?
Si1 C4 C5 C6 29(14) . . . . ?
C7 C6 C5 C4 -154(10) . . . . ?
C11 C6 C5 C4 21(11) . . . . ?
C6 C11 C10 C9 -3.3(8) . . . . ?
N1 C11 C10 C9 -173.8(5) . . . . ?
C12 C17 C16 C15 4.9(8) . . . . ?
C21 C17 C16 C15 178.4(5) . . . . ?
C12 C17 C16 C20 -174.2(5) . . . . ?
C21 C17 C16 C20 -0.7(9) . . . . ?
O1 C15 C16 C17 -179.8(5) . . . . ?
C14 C15 C16 C17 4.2(8) . . . . ?
O1 C15 C16 C20 -0.7(8) . . . . ?
C14 C15 C16 C20 -176.6(4) . . . . ?
C11 C10 C9 C8 0.7(8) . . . . ?
C11 C6 C7 C8 1.9(8) . . . . ?
C5 C6 C7 C8 177.1(5) . . . . ?
C10 C9 C8 C7 3.0(9) . . . . ?
C6 C7 C8 C9 -4.4(9) . . . . ?

loop_
_cod_related_entry_id
_cod_related_entry_database
_cod_related_entry_code
1 ChemSpider 30660707
